data_7011646
loop_
_publ_author_name
'Jones, Neale G.'
'Green, Malcolm L. H.'
'Vei, Ino C.'
'Rees, Leigh H.'
'Pascu, Sofia I.'
'Watkin, David'
'Cowley, Andrew'
'Morise, Xavier'
'Braunstein, Pierre'

_publ_section_title
;
 Synthesis of \h6-arene complexes of molybdenum containing
 \b-ketophosphine and related P,O mixed donor ligands
;
_journal_issue 12
_journal_name_full 'Journal of the Chemical Society, Dalton Transactions'
_journal_page_first 2491
_journal_paper_doi 10.1039/b202441c
_journal_year 2002
_chemical_compound_source
;
?
;
_chemical_formula_moiety ' C47 H39 Mo1 O2 P2 '
_chemical_formula_sum 'C47 H39 Mo O2 P2'
_chemical_formula_weight 793.71
_chemical_melting_point ?
_chemical_name_systematic
;                                                                               
?                                                                               
;
_space_group_IT_number 14
_symmetry_cell_setting monoclinic
_symmetry_space_group_name_Hall '-P 2yn'
_symmetry_space_group_name_H-M 'P 1 21/n 1'
_atom_sites_solution_hydrogens geom
_atom_sites_solution_primary direct
_cell_angle_alpha 90
_cell_angle_beta 95.413(1)
_cell_angle_gamma 90
_cell_formula_units_Z 4
_cell_length_a 12.5120(3)
_cell_length_b 14.7700(3)
_cell_length_c 20.2580(3)
_cell_measurement_reflns_used 29614
_cell_measurement_temperature 190
_cell_measurement_theta_max 27
_cell_measurement_theta_min 0
_cell_volume 3727.03(13)
_computing_cell_refinement
; 
SPARE 
;
_computing_data_collection
; 
DATA COLLECTION 
;
_computing_data_reduction
; 
SPARE 
;
_computing_structure_solution
; 
SIR92 (Altomare et al, 1994) 
;
_diffrn_ambient_temperature 190
_diffrn_measured_fraction_theta_max 0.993
_diffrn_measurement_device_type
; 
Unknown 
;
_diffrn_measurement_method \w
_diffrn_radiation_monochromator graphite
_diffrn_radiation_type 'Mo K\a'
_diffrn_radiation_wavelength 0.71069
_diffrn_reflns_av_R_equivalents 0.03
_diffrn_reflns_limit_h_max 15
_diffrn_reflns_limit_h_min 0
_diffrn_reflns_limit_k_max 18
_diffrn_reflns_limit_k_min 0
_diffrn_reflns_limit_l_max 25
_diffrn_reflns_limit_l_min -25
_diffrn_reflns_number 29614
_diffrn_reflns_theta_max 26.45
_diffrn_reflns_theta_min 1.84
_diffrn_standards_decay_% 0.00
_diffrn_standards_interval_count 0
_diffrn_standards_interval_time 0
_diffrn_standards_number 0
_exptl_absorpt_coefficient_mu 0.478
_exptl_absorpt_correction_T_max 0.91
_exptl_absorpt_correction_T_min 0.83
_exptl_absorpt_correction_type multi-scan
_exptl_absorpt_process_details
; 
Denzo/Scalepack (Otwinowski & Minor, 1996) 
;
_exptl_crystal_colour ' navye '
_exptl_crystal_density_diffrn 1.414
_exptl_crystal_density_meas ?
_exptl_crystal_description ' fragment '
_exptl_crystal_F_000 1629.521
_exptl_crystal_size_max 0.40
_exptl_crystal_size_mid 0.40
_exptl_crystal_size_min 0.20
_refine_diff_density_max 0.64
_refine_diff_density_min -0.53
_refine_ls_extinction_method None
_refine_ls_goodness_of_fit_ref 1.0579
_refine_ls_hydrogen_treatment noref
_refine_ls_matrix_type full
_refine_ls_number_parameters 479
_refine_ls_number_reflns 6718
_refine_ls_R_factor_gt 0.0437
_refine_ls_shift/su_max 0.005722
_refine_ls_structure_factor_coef F
_refine_ls_weighting_details
;
Chebychev polynomial with 5 parameters, Carruthers & Watkin , 1979, 
1.49    0.189     1.38    0.187E-010.288    
;
_refine_ls_weighting_scheme calc
_refine_ls_wR_factor_ref 0.0320
_reflns_limit_h_max 15
_reflns_limit_h_min -15
_reflns_limit_k_max 18
_reflns_limit_k_min 0
_reflns_limit_l_max 25
_reflns_limit_l_min 0
_reflns_number_gt 6718
_reflns_number_total 7628
_reflns_threshold_expression >3.00\s(I)
_cod_data_source_file b202441c.txt
_cod_data_source_block 3b
_cod_depositor_comments
;
The following automatic conversions were performed:
'_symmetry_cell_setting' value 'Monoclinic ' changed to 'monoclinic'
according to '/home/adriana/struct/CIF-dictionaries/cif_core.dic'
dictionary named 'cif_core.dic' version 2.4.1 from 2010-06-29.

Automatic conversion script
Id: cif_fix_enum 1555 2011-01-17 13:19:09Z saulius 

The following automatic conversions were performed:

'_chemical_melting_point' value 'not measured' was changed to '?' -
the value is undefined or not given.

Automatic conversion script
Id: cif_fix_values 1569 2011-02-09 13:29:24Z adriana 
;
_cod_original_cell_volume 3727.0
_cod_original_sg_symbol_H-M 'P 1 21/n 1 '
_cod_original_formula_sum ' C47 H39 Mo1 O2 P2 '
_cod_database_code 7011646

loop_
_symmetry_equiv_pos_as_xyz
x,y,z
-x,-y,-z
-x+1/2,y+1/2,-z+1/2
x+1/2,-y+1/2,z+1/2

loop_
_atom_site_label
_atom_site_fract_x
_atom_site_fract_y
_atom_site_fract_z
_atom_site_U_iso_or_equiv
_atom_site_occupancy
_atom_site_adp_type
Mo1 0.505013(14) 0.402875(11) 0.245890(8) 0.0175 1.0000 Uani
P2 0.39820(4) 0.29560(4) 0.17446(2) 0.0199 1.0000 Uani
C3 0.34584(17) 0.33932(14) 0.09304(9) 0.0227 1.0000 Uani
C4 0.41665(19) 0.37219(18) 0.05010(11) 0.0348 1.0000 Uani
C5 0.3784(2) 0.4083(2) -0.01103(12) 0.0451 1.0000 Uani
C6 0.2691(2) 0.41397(19) -0.02901(11) 0.0423 1.0000 Uani
C7 0.1983(2) 0.38259(19) 0.01383(13) 0.0423 1.0000 Uani
C8 0.23583(18) 0.34484(17) 0.07434(11) 0.0315 1.0000 Uani
C9 0.44755(18) 0.18350(15) 0.1524(1) 0.0271 1.0000 Uani
C10 0.5340(2) 0.17366(17) 0.11458(12) 0.0372 1.0000 Uani
C11 0.5703(3) 0.0876(2) 0.09942(16) 0.0561 1.0000 Uani
C12 0.5204(3) 0.0117(2) 0.12040(18) 0.0600 1.0000 Uani
C13 0.4364(3) 0.02024(18) 0.15883(17) 0.0540 1.0000 Uani
C14 0.3998(2) 0.10568(17) 0.17516(13) 0.0396 1.0000 Uani
C15 0.28749(16) 0.27679(15) 0.2209(1) 0.0253 1.0000 Uani
C16 0.30109(16) 0.31095(14) 0.28341(9) 0.0225 1.0000 Uani
O17 0.38772(11) 0.3559(1) 0.30659(6) 0.0228 1.0000 Uani
C18 0.21953(17) 0.29936(14) 0.3322(1) 0.0250 1.0000 Uani
C19 0.1163(2) 0.26723(18) 0.31338(14) 0.0414 1.0000 Uani
C20 0.0434(2) 0.2550(2) 0.36024(17) 0.0510 1.0000 Uani
C21 0.0711(2) 0.2757(2) 0.42583(15) 0.0502 1.0000 Uani
C22 0.1716(2) 0.3074(3) 0.44447(14) 0.0647 1.0000 Uani
C23 0.2457(2) 0.3200(2) 0.39835(12) 0.0500 1.0000 Uani
P24 0.61333(4) 0.29392(4) 0.31401(2) 0.0193 1.0000 Uani
C25 0.57121(17) 0.17764(15) 0.3294(1) 0.0249 1.0000 Uani
C26 0.4941(2) 0.15834(17) 0.37239(11) 0.0332 1.0000 Uani
C27 0.4642(2) 0.0692(2) 0.38242(13) 0.0449 1.0000 Uani
C28 0.5077(2) -0.00093(18) 0.34901(14) 0.0455 1.0000 Uani
C29 0.5824(2) 0.01726(17) 0.30491(13) 0.0425 1.0000 Uani
C30 0.61367(19) 0.10616(16) 0.29499(11) 0.0333 1.0000 Uani
C31 0.72711(16) 0.28330(16) 0.2682(1) 0.0262 1.0000 Uani
C32 0.71036(16) 0.31703(14) 0.2058(1) 0.0219 1.0000 Uani
O33 0.62232(11) 0.3605(1) 0.18375(6) 0.0222 1.0000 Uani
C34 0.78920(17) 0.30540(14) 0.1550(1) 0.0237 1.0000 Uani
C35 0.76807(18) 0.34566(18) 0.09284(11) 0.0326 1.0000 Uani
C36 0.8383(2) 0.3351(2) 0.04405(11) 0.0411 1.0000 Uani
C37 0.9304(2) 0.28326(18) 0.05673(12) 0.0393 1.0000 Uani
C38 0.9522(2) 0.24332(17) 0.11774(13) 0.0388 1.0000 Uani
C39 0.88249(19) 0.25439(16) 0.16705(12) 0.0325 1.0000 Uani
C40 0.65580(17) 0.33401(14) 0.39796(9) 0.0229 1.0000 Uani
C41 0.57831(18) 0.36612(16) 0.4371(1) 0.0292 1.0000 Uani
C42 0.6076(2) 0.40084(18) 0.49988(11) 0.0363 1.0000 Uani
C43 0.7147(2) 0.4047(2) 0.52418(11) 0.0431 1.0000 Uani
C44 0.7924(2) 0.3726(2) 0.48580(12) 0.0426 1.0000 Uani
C45 0.76346(18) 0.33700(18) 0.42308(11) 0.0329 1.0000 Uani
C46 0.5206(2) 0.52051(16) 0.31779(11) 0.0387 1.0000 Uani
C47 0.4178(2) 0.53212(16) 0.28495(13) 0.0386 1.0000 Uani
C48 0.39859(19) 0.52766(15) 0.21590(13) 0.0332 1.0000 Uani
C49 0.4901(2) 0.52583(15) 0.17847(11) 0.0325 1.0000 Uani
C50 0.5939(2) 0.53390(16) 0.21137(13) 0.0352 1.0000 Uani
C51 0.6118(2) 0.52404(16) 0.28111(13) 0.0385 1.0000 Uani
C52 0.2889(3) 0.5377(2) 0.1842(2) 0.0439 0.772(5) Uani
C152 0.7064(9) 0.5262(7) 0.3145(5) 0.0391 0.228(5) Uani
H41 0.4957 0.3700 0.0632 0.0420 1.0000 Uiso
H51 0.4302 0.4302 -0.0422 0.0543 1.0000 Uiso
H61 0.2417 0.4406 -0.0727 0.0497 1.0000 Uiso
H71 0.1192 0.3870 0.0012 0.0493 1.0000 Uiso
H81 0.1837 0.3214 0.1047 0.0374 1.0000 Uiso
H101 0.5702 0.2285 0.0982 0.0447 1.0000 Uiso
H111 0.6334 0.0812 0.0730 0.0676 1.0000 Uiso
H121 0.5452 -0.0497 0.1078 0.0712 1.0000 Uiso
H131 0.4012 -0.0351 0.1752 0.0633 1.0000 Uiso
H141 0.3388 0.1112 0.2034 0.0469 1.0000 Uiso
H151 0.2211 0.2441 0.2029 0.0303 1.0000 Uiso
H191 0.0946 0.2529 0.2658 0.0505 1.0000 Uiso
H201 -0.0299 0.2308 0.3462 0.0631 1.0000 Uiso
H211 0.0181 0.2676 0.4594 0.0621 1.0000 Uiso
H221 0.1924 0.3219 0.4922 0.0784 1.0000 Uiso
H231 0.3186 0.3443 0.4131 0.0602 1.0000 Uiso
H261 0.4602 0.2086 0.3961 0.0398 1.0000 Uiso
H271 0.4101 0.0558 0.4144 0.0540 1.0000 Uiso
H281 0.4853 -0.0647 0.3567 0.0535 1.0000 Uiso
H291 0.6139 -0.0332 0.2802 0.0502 1.0000 Uiso
H301 0.6675 0.1192 0.2627 0.0398 1.0000 Uiso
H311 0.7964 0.2553 0.2866 0.0316 1.0000 Uiso
H351 0.7015 0.3826 0.0832 0.0393 1.0000 Uiso
H361 0.8224 0.3649 -0.0001 0.0499 1.0000 Uiso
H371 0.9806 0.2750 0.0216 0.0486 1.0000 Uiso
H381 1.0186 0.2060 0.1269 0.0482 1.0000 Uiso
H391 0.8998 0.2254 0.2114 0.0399 1.0000 Uiso
H411 0.5008 0.3642 0.4198 0.0352 1.0000 Uiso
H421 0.5511 0.4231 0.5277 0.0440 1.0000 Uiso
H431 0.7358 0.4305 0.5692 0.0508 1.0000 Uiso
H441 0.8699 0.3750 0.5033 0.0497 1.0000 Uiso
H451 0.8201 0.3135 0.3959 0.0391 1.0000 Uiso
H461 0.5296 0.5098 0.3667 0.0462 1.0000 Uiso
H471 0.3561 0.5440 0.3118 0.0475 1.0000 Uiso
H491 0.4803 0.5189 0.1292 0.0391 1.0000 Uiso
H501 0.6559 0.5468 0.1851 0.0425 1.0000 Uiso
H521 0.2895 0.5328 0.1350 0.0518 0.7721 Uiso
H522 0.2599 0.5982 0.1957 0.0518 0.7721 Uiso
H523 0.2424 0.4889 0.2004 0.0518 0.7721 Uiso
H1521 0.7632 0.5285 0.2830 0.0460 0.2279 Uiso
H1522 0.7120 0.5810 0.3436 0.0460 0.2279 Uiso
H1523 0.7164 0.4705 0.3426 0.0460 0.2279 Uiso

loop_
_atom_site_aniso_label
_atom_site_aniso_U_11
_atom_site_aniso_U_22
_atom_site_aniso_U_33
_atom_site_aniso_U_23
_atom_site_aniso_U_13
_atom_site_aniso_U_12
Mo1 0.02004(8) 0.01728(8) 0.01492(8) 0.00127(7) 0.00058(5) 0.00012(8)
P2 0.0213(2) 0.0207(3) 0.0172(2) 0.00114(19) -0.00038(19) 0.0001(2)
C3 0.026(1) 0.023(1) 0.0178(9) -0.0013(8) -0.0014(8) 0.0010(8)
C4 0.0323(12) 0.0455(15) 0.0272(11) 0.005(1) 0.0061(9) 0.002(1)
C5 0.0547(16) 0.0545(17) 0.0265(11) 0.0095(11) 0.0067(11) -0.0031(14)
C6 0.0593(16) 0.0406(15) 0.024(1) 0.009(1) -0.010(1) -0.0021(13)
C7 0.0383(13) 0.0456(16) 0.0395(13) 0.0111(11) -0.0142(11) -0.0028(12)
C8 0.0302(12) 0.0339(13) 0.0294(11) 0.0061(9) -0.0030(9) -0.002(1)
C9 0.0307(11) 0.0227(11) 0.026(1) -0.0030(8) -0.0089(9) 0.0018(9)
C10 0.0395(13) 0.0317(13) 0.0405(13) -0.008(1) 0.0046(11) 0.004(1)
C11 0.0571(18) 0.0466(18) 0.0655(18) -0.0175(15) 0.0101(15) 0.0145(14)
C12 0.063(2) 0.0333(16) 0.082(2) -0.0140(15) -0.0036(17) 0.0137(14)
C13 0.0586(19) 0.0226(13) 0.077(2) 0.0025(13) -0.0136(16) -0.0025(12)
C14 0.0410(13) 0.0263(12) 0.0499(14) 0.0053(11) -0.0046(11) -0.0003(11)
C15 0.022(1) 0.0296(11) 0.024(1) 0.0035(8) 0.0016(8) -0.0040(9)
C16 0.021(1) 0.023(1) 0.0232(9) 0.0062(8) 0.0008(8) 0.0035(8)
O17 0.0225(7) 0.0266(8) 0.0195(6) 0.0001(6) 0.0027(5) 0.0016(6)
C18 0.023(1) 0.0232(11) 0.029(1) 0.0076(8) 0.0069(8) 0.0052(8)
C19 0.0327(13) 0.0393(15) 0.0542(15) -0.0181(12) 0.0148(12) -0.0063(11)
C20 0.0352(14) 0.0413(15) 0.081(2) -0.0149(15) 0.0299(14) -0.0088(12)
C21 0.0385(14) 0.0557(18) 0.0611(17) 0.0215(14) 0.0299(13) 0.0146(13)
C22 0.0367(15) 0.127(3) 0.0322(13) 0.0247(17) 0.0128(12) 0.0196(17)
C23 0.0248(12) 0.099(3) 0.0266(11) 0.0115(13) 0.005(1) 0.0095(14)
P24 0.0186(2) 0.0234(3) 0.0159(2) 0.00285(19) 0.00108(18) 0.0018(2)
C25 0.025(1) 0.0272(11) 0.0206(9) 0.0046(8) -0.0050(8) 0.0013(9)
C26 0.0373(12) 0.0346(13) 0.028(1) 0.0029(9) 0.0032(9) -0.008(1)
C27 0.0502(15) 0.0470(16) 0.0378(13) 0.0055(11) 0.0058(12) -0.0156(13)
C28 0.0574(17) 0.0302(14) 0.0461(14) 0.0105(11) -0.0088(13) -0.0074(13)
C29 0.0523(16) 0.0275(13) 0.0457(14) 0.0031(11) -0.0061(12) 0.0085(11)
C30 0.0350(12) 0.0277(12) 0.0369(11) 0.005(1) 0.0009(9) 0.007(1)
C31 0.022(1) 0.0338(12) 0.0231(9) 0.0013(8) 0.0038(8) 0.0030(9)
C32 0.022(1) 0.020(1) 0.0233(9) -0.0022(8) 0.0028(8) -0.0045(8)
O33 0.0225(7) 0.0258(7) 0.0185(6) 0.0025(6) 0.0032(5) -0.0016(6)
C34 0.026(1) 0.023(1) 0.0229(9) -0.0037(8) 0.0066(8) -0.0068(8)
C35 0.0296(11) 0.0437(14) 0.025(1) -0.0004(9) 0.0050(9) -0.002(1)
C36 0.0418(14) 0.0602(17) 0.023(1) 0.0021(11) 0.010(1) -0.0056(13)
C37 0.0442(14) 0.0404(14) 0.0368(12) -0.0085(11) 0.0216(11) -0.0092(11)
C38 0.0396(13) 0.0293(12) 0.0516(14) -0.0008(11) 0.0249(12) 0.001(1)
C39 0.0343(12) 0.0268(11) 0.0388(12) 0.0044(9) 0.016(1) 0.0018(9)
C40 0.027(1) 0.0240(11) 0.0172(9) 0.0047(8) 0.0001(8) -0.0008(8)
C41 0.0305(11) 0.0343(12) 0.023(1) -0.0001(9) 0.0045(8) -0.0006(9)
C42 0.0482(14) 0.0389(13) 0.023(1) -0.001(1) 0.0083(9) 0.0017(12)
C43 0.0595(16) 0.0465(15) 0.021(1) -0.0031(11) -0.008(1) -0.0016(14)
C44 0.0339(13) 0.0574(18) 0.0331(12) -0.0038(11) -0.015(1) -0.0001(12)
C45 0.0252(11) 0.0427(14) 0.0299(11) -0.000(1) -0.0031(9) 0.002(1)
C46 0.0664(18) 0.0215(12) 0.0276(11) -0.0051(9) 0.0004(11) 0.0033(11)
C47 0.0554(16) 0.0193(11) 0.0441(13) -0.001(1) 0.0204(12) 0.0074(11)
C48 0.0331(12) 0.0183(11) 0.0476(13) 0.0025(9) 0.001(1) 0.0069(9)
C49 0.0462(14) 0.0236(11) 0.028(1) 0.0051(9) 0.004(1) -0.002(1)
C50 0.0380(13) 0.0230(12) 0.0452(13) 0.000(1) 0.0074(11) -0.008(1)
C51 0.0443(14) 0.0209(11) 0.0480(13) 0.003(1) -0.0079(11) -0.007(1)
C52 0.0320(17) 0.0283(17) 0.069(2) -0.0077(15) -0.0065(16) 0.0097(13)
C152 0.0443(17) 0.0215(15) 0.0491(16) 0.0042(13) -0.0074(14) -0.0074(14)

loop_
_atom_type_symbol
_atom_type_scat_dispersion_real
_atom_type_scat_dispersion_imag
_atom_type_scat_Cromer_Mann_a1
_atom_type_scat_Cromer_Mann_b1
_atom_type_scat_Cromer_Mann_a2
_atom_type_scat_Cromer_Mann_b2
_atom_type_scat_Cromer_Mann_a3
_atom_type_scat_Cromer_Mann_b3
_atom_type_scat_Cromer_Mann_a4
_atom_type_scat_Cromer_Mann_b4
_atom_type_scat_Cromer_Mann_c
_atom_type_scat_source
'C   ' 0.0020 0.0020 2.3100 20.8439 1.0200 10.2075 1.5886 0.5687 0.8650 51.6512 0.2156 International_Tables_Vol_IV_Table_2.2B
'H   ' 0.0000 0.0000 0.4930 10.5109 0.3229 26.1257 0.1402 3.1424 0.0408 57.7997 0.0030 International_Tables_Vol_IV_Table_2.2B
'O   ' 0.0080 0.0060 3.0485 13.2771 2.2868 5.7011 1.5463 0.3239 0.8670 32.9089 0.2508 International_Tables_Vol_IV_Table_2.2B
'P   ' 0.0900 0.0950 6.4345 1.9067 4.1791 27.1570 1.7800 0.5260 1.4908 68.1645 1.1149 International_Tables_Vol_IV_Table_2.2B
'Mo  ' -1.8250 0.6880 3.7025 0.2772 17.2356 1.0958 12.8876 11.0040 3.7429 61.6584 4.3875 International_Tables_Vol_IV_Table_2.2B

loop_
_geom_angle_atom_site_label_1
_geom_angle_site_symmetry_1
_geom_angle_atom_site_label_2
_geom_angle_site_symmetry_2
_geom_angle_atom_site_label_3
_geom_angle_site_symmetry_3
_geom_angle
_geom_angle_publ_flag
P2 . Mo1 . O17 . 76.26(4) yes
P2 . Mo1 . P24 . 98.616(17) yes
O17 . Mo1 . P24 . 80.47(4) yes
P2 . Mo1 . O33 . 80.11(4) yes
O17 . Mo1 . O33 . 143.71(5) yes
P24 . Mo1 . O33 . 76.27(4) yes
P2 . Mo1 . C46 . 152.09(8) yes
O17 . Mo1 . C46 . 84.25(8) yes
P24 . Mo1 . C46 . 97.62(7) yes
O33 . Mo1 . C46 . 125.95(8) yes
P2 . Mo1 . C47 . 118.30(7) yes
O17 . Mo1 . C47 . 72.77(7) yes
P24 . Mo1 . C47 . 126.13(7) yes
O33 . Mo1 . C47 . 143.43(7) yes
C46 . Mo1 . C47 . 35.1(1) yes
P2 . Mo1 . C48 . 95.24(6) yes
O17 . Mo1 . C48 . 90.00(7) yes
P24 . Mo1 . C48 . 160.77(6) yes
O33 . Mo1 . C48 . 119.46(7) yes
C46 . Mo1 . C48 . 64.62(9) yes
P2 . Mo1 . C49 . 98.77(6) yes
O17 . Mo1 . C49 . 126.09(7) yes
P24 . Mo1 . C49 . 151.19(7) yes
O33 . Mo1 . C49 . 84.31(7) yes
C46 . Mo1 . C49 . 76.72(8) yes
P2 . Mo1 . C50 . 126.70(6) yes
O17 . Mo1 . C50 . 143.95(7) yes
P24 . Mo1 . C50 . 116.97(7) yes
O33 . Mo1 . C50 . 72.22(7) yes
C46 . Mo1 . C50 . 63.18(9) yes
P2 . Mo1 . C51 . 161.94(7) yes
O17 . Mo1 . C51 . 119.17(8) yes
P24 . Mo1 . C51 . 93.56(7) yes
O33 . Mo1 . C51 . 89.95(8) yes
C46 . Mo1 . C51 . 36.2(1) yes
C47 . Mo1 . C48 . 34.65(9) yes
C47 . Mo1 . C49 . 62.76(8) yes
C48 . Mo1 . C49 . 36.32(8) yes
C47 . Mo1 . C50 . 71.62(8) yes
C48 . Mo1 . C50 . 63.12(9) yes
C49 . Mo1 . C50 . 35.25(9) yes
C47 . Mo1 . C51 . 62.8(1) yes
C48 . Mo1 . C51 . 76.47(8) yes
C49 . Mo1 . C51 . 65.01(9) yes
C50 . Mo1 . C51 . 35.24(9) yes
Mo1 . P2 . C3 . 115.55(7) yes
Mo1 . P2 . C9 . 123.26(7) yes
C3 . P2 . C9 . 101.45(9) yes
Mo1 . P2 . C15 . 101.41(7) yes
C3 . P2 . C15 . 107.6(1) yes
C9 . P2 . C15 . 106.62(11) yes
P2 . C3 . C4 . 119.50(17) yes
P2 . C3 . C8 . 121.63(16) yes
C4 . C3 . C8 . 118.8(2) yes
C3 . C4 . C5 . 120.4(2) yes
C3 . C4 . H41 . 119.8(2) no
C5 . C4 . H41 . 119.8(2) no
C4 . C5 . C6 . 120.4(2) yes
C4 . C5 . H51 . 119.8(3) no
C6 . C5 . H51 . 119.8(2) no
C5 . C6 . C7 . 119.5(2) yes
C5 . C6 . H61 . 120.3(3) no
C7 . C6 . H61 . 120.3(3) no
C6 . C7 . C8 . 120.5(2) yes
C6 . C7 . H71 . 119.8(2) no
C8 . C7 . H71 . 119.8(2) no
C3 . C8 . C7 . 120.4(2) yes
C3 . C8 . H81 . 119.8(2) no
C7 . C8 . H81 . 119.8(2) no
P2 . C9 . C10 . 121.66(18) yes
P2 . C9 . C14 . 119.90(18) yes
C10 . C9 . C14 . 118.4(2) yes
C9 . C10 . C11 . 120.2(3) yes
C9 . C10 . H101 . 119.9(2) no
C11 . C10 . H101 . 119.9(2) no
C10 . C11 . C12 . 120.7(3) yes
C10 . C11 . H111 . 119.7(3) no
C12 . C11 . H111 . 119.7(3) no
C11 . C12 . C13 . 119.8(3) yes
C11 . C12 . H121 . 120.1(3) no
C13 . C12 . H121 . 120.1(3) no
C12 . C13 . C14 . 120.3(3) yes
C12 . C13 . H131 . 119.9(3) no
C14 . C13 . H131 . 119.9(3) no
C9 . C14 . C13 . 120.5(2) yes
C9 . C14 . H141 . 119.7(2) no
C13 . C14 . H141 . 119.7(3) no
P2 . C15 . C16 . 113.70(16) yes
P2 . C15 . H151 . 123.15(16) no
C16 . C15 . H151 . 123.15(19) no
C15 . C16 . O17 . 123.04(17) yes
C15 . C16 . C18 . 122.67(19) yes
O17 . C16 . C18 . 114.28(17) yes
Mo1 . O17 . C16 . 123.30(12) yes
C16 . C18 . C19 . 122.0(2) yes
C16 . C18 . C23 . 120.1(2) yes
C19 . C18 . C23 . 117.9(2) yes
C18 . C19 . C20 . 120.6(3) yes
C18 . C19 . H191 . 119.7(2) no
C20 . C19 . H191 . 119.7(3) no
C19 . C20 . C21 . 120.6(3) yes
C19 . C20 . H201 . 119.7(3) no
C21 . C20 . H201 . 119.7(3) no
C20 . C21 . C22 . 119.1(2) yes
C20 . C21 . H211 . 120.5(3) no
C22 . C21 . H211 . 120.5(3) no
C21 . C22 . C23 . 121.1(3) yes
C21 . C22 . H221 . 119.4(3) no
C23 . C22 . H221 . 119.4(3) no
C18 . C23 . C22 . 120.7(3) yes
C18 . C23 . H231 . 119.7(2) no
C22 . C23 . H231 . 119.7(3) no
Mo1 . P24 . C25 . 124.05(7) yes
Mo1 . P24 . C31 . 101.09(7) yes
C25 . P24 . C31 . 105.3(1) yes
Mo1 . P24 . C40 . 114.08(7) yes
C25 . P24 . C40 . 102.02(9) yes
C31 . P24 . C40 . 109.7(1) yes
P24 . C25 . C26 . 121.80(17) yes
P24 . C25 . C30 . 119.66(16) yes
C26 . C25 . C30 . 118.5(2) yes
C25 . C26 . C27 . 120.0(2) yes
C25 . C26 . H261 . 120.0(2) no
C27 . C26 . H261 . 120.0(2) no
C26 . C27 . C28 . 121.1(2) yes
C26 . C27 . H271 . 119.5(3) no
C28 . C27 . H271 . 119.5(3) no
C27 . C28 . C29 . 119.7(2) yes
C27 . C28 . H281 . 120.1(3) no
C29 . C28 . H281 . 120.1(3) no
C28 . C29 . C30 . 119.7(2) yes
C28 . C29 . H291 . 120.2(3) no
C30 . C29 . H291 . 120.2(3) no
C25 . C30 . C29 . 121.1(2) yes
C25 . C30 . H301 . 119.5(2) no
C29 . C30 . H301 . 119.5(2) no
P24 . C31 . C32 . 113.14(16) yes
P24 . C31 . H311 . 123.43(16) no
C32 . C31 . H311 . 123.43(19) no
C31 . C32 . O33 . 123.07(18) yes
C31 . C32 . C34 . 122.88(19) yes
O33 . C32 . C34 . 114.03(17) yes
Mo1 . O33 . C32 . 123.22(12) yes
C32 . C34 . C35 . 119.3(2) yes
C32 . C34 . C39 . 122.51(19) yes
C35 . C34 . C39 . 118.21(19) yes
C34 . C35 . C36 . 121.0(2) yes
C34 . C35 . H351 . 119.5(2) no
C36 . C35 . H351 . 119.5(2) no
C35 . C36 . C37 . 120.0(2) yes
C35 . C36 . H361 . 120.0(3) no
C37 . C36 . H361 . 120.0(2) no
C36 . C37 . C38 . 119.7(2) yes
C36 . C37 . H371 . 120.2(3) no
C38 . C37 . H371 . 120.2(3) no
C37 . C38 . C39 . 120.6(2) yes
C37 . C38 . H381 . 119.7(2) no
C39 . C38 . H381 . 119.7(3) no
C34 . C39 . C38 . 120.6(2) yes
C34 . C39 . H391 . 119.71(19) no
C38 . C39 . H391 . 119.7(2) no
P24 . C40 . C41 . 118.82(16) yes
P24 . C40 . C45 . 122.31(16) yes
C41 . C40 . C45 . 118.81(19) yes
C40 . C41 . C42 . 120.6(2) yes
C40 . C41 . H411 . 119.7(2) no
C42 . C41 . H411 . 119.7(2) no
C41 . C42 . C43 . 120.3(2) yes
C41 . C42 . H421 . 119.9(2) no
C43 . C42 . H421 . 119.9(2) no
C42 . C43 . C44 . 119.6(2) yes
C42 . C43 . H431 . 120.2(3) no
C44 . C43 . H431 . 120.2(3) no
C43 . C44 . C45 . 120.4(2) yes
C43 . C44 . H441 . 119.8(2) no
C45 . C44 . H441 . 119.8(3) no
C40 . C45 . C44 . 120.3(2) yes
C40 . C45 . H451 . 119.8(2) no
C44 . C45 . H451 . 119.8(2) no
Mo1 . C46 . C47 . 76.66(14) yes
Mo1 . C46 . C51 . 73.51(13) yes
C47 . C46 . C51 . 119.6(2) yes
Mo1 . C46 . H461 . 120.77(18) no
C47 . C46 . H461 . 120.2(3) no
C51 . C46 . H461 . 120.2(3) no
Mo1 . C47 . C46 . 68.23(13) yes
Mo1 . C47 . C48 . 70.68(13) yes
C46 . C47 . C48 . 122.1(2) yes
Mo1 . C47 . H471 . 136.49(18) no
C46 . C47 . H471 . 118.9(2) no
C48 . C47 . H471 . 118.9(3) no
Mo1 . C48 . C47 . 74.67(14) yes
Mo1 . C48 . C49 . 69.88(13) yes
C47 . C48 . C49 . 117.4(2) yes
Mo1 . C48 . C52 . 133.22(19) yes
C47 . C48 . C52 . 119.9(3) yes
C49 . C48 . C52 . 122.2(3) yes
Mo1 . C49 . C48 . 73.79(13) yes
Mo1 . C49 . C50 . 76.28(14) yes
C48 . C49 . C50 . 119.7(2) yes
Mo1 . C49 . H491 . 120.93(17) no
C48 . C49 . H491 . 120.1(2) no
C50 . C49 . H491 . 120.1(2) no
Mo1 . C50 . C49 . 68.47(13) yes
Mo1 . C50 . C51 . 69.90(13) yes
C49 . C50 . C51 . 121.0(2) yes
Mo1 . C50 . H501 . 136.21(19) no
C49 . C50 . H501 . 119.5(2) no
C51 . C50 . H501 . 119.5(3) no
Mo1 . C51 . C46 . 70.29(14) yes
Mo1 . C51 . C50 . 74.86(14) yes
C46 . C51 . C50 . 117.8(2) yes
Mo1 . C51 . C152 . 130.4(5) yes
C46 . C51 . C152 . 117.6(4) yes
C50 . C51 . C152 . 124.4(5) yes
C48 . C52 . H521 . 109.5(3) no
C48 . C52 . H522 . 109.5(3) no
H521 . C52 . H522 . 109.5(3) no
C48 . C52 . H523 . 109.5(3) no
H521 . C52 . H523 . 109.5(3) no
H522 . C52 . H523 . 109.5(3) no
C51 . C152 . H1521 . 109.5(8) no
C51 . C152 . H1522 . 109.5(8) no
H1521 . C152 . H1522 . 109.5(10) no
C51 . C152 . H1523 . 109.5(9) no
H1521 . C152 . H1523 . 109.5(9) no
H1522 . C152 . H1523 . 109.5(9) no

loop_
_geom_bond_atom_site_label_1
_geom_bond_site_symmetry_1
_geom_bond_atom_site_label_2
_geom_bond_site_symmetry_2
_geom_bond_distance
_geom_bond_publ_flag
Mo1 . P2 . 2.4548(6) yes
Mo1 . O17 . 2.1182(13) yes
Mo1 . P24 . 2.4450(5) yes
Mo1 . O33 . 2.1163(13) yes
Mo1 . C46 . 2.264(2) yes
Mo1 . C47 . 2.372(2) yes
Mo1 . C48 . 2.321(2) yes
Mo1 . C49 . 2.269(2) yes
Mo1 . C50 . 2.370(2) yes
Mo1 . C51 . 2.306(2) yes
P2 . C3 . 1.834(2) yes
P2 . C9 . 1.837(2) yes
P2 . C15 . 1.768(2) yes
C3 . C4 . 1.387(3) yes
C3 . C8 . 1.395(3) yes
C4 . C5 . 1.391(3) yes
C4 . H41 . 1.000(2) no
C5 . C6 . 1.385(4) yes
C5 . H51 . 1.000(2) no
C6 . C7 . 1.378(4) yes
C6 . H61 . 1.000(2) no
C7 . C8 . 1.388(3) yes
C7 . H71 . 1.000(3) no
C8 . H81 . 1.000(2) no
C9 . C10 . 1.391(3) yes
C9 . C14 . 1.394(3) yes
C10 . C11 . 1.393(4) yes
C10 . H101 . 1.000(3) no
C11 . C12 . 1.370(5) yes
C11 . H111 . 1.000(3) no
C12 . C13 . 1.372(5) yes
C12 . H121 . 1.000(3) no
C13 . C14 . 1.393(4) yes
C13 . H131 . 1.000(3) no
C14 . H141 . 1.000(3) no
C15 . C16 . 1.359(3) yes
C15 . H151 . 1.000(2) no
C16 . O17 . 1.319(3) yes
C16 . C18 . 1.496(3) yes
C18 . C19 . 1.395(3) yes
C18 . C23 . 1.383(3) yes
C19 . C20 . 1.389(4) yes
C19 . H191 . 1.000(3) no
C20 . C21 . 1.376(5) yes
C20 . H201 . 1.000(3) no
C21 . C22 . 1.362(5) yes
C21 . H211 . 1.000(2) no
C22 . C23 . 1.389(3) yes
C22 . H221 . 1.000(3) no
C23 . H231 . 1.000(3) no
P24 . C25 . 1.832(2) yes
P24 . C31 . 1.777(2) yes
P24 . C40 . 1.832(2) yes
C25 . C26 . 1.389(3) yes
C25 . C30 . 1.397(3) yes
C26 . C27 . 1.389(4) yes
C26 . H261 . 1.000(2) no
C27 . C28 . 1.378(4) yes
C27 . H271 . 1.000(3) no
C28 . C29 . 1.379(4) yes
C28 . H281 . 1.000(3) no
C29 . C30 . 1.390(4) yes
C29 . H291 . 1.000(3) no
C30 . H301 . 1.000(2) no
C31 . C32 . 1.358(3) yes
C31 . H311 . 1.000(2) no
C32 . O33 . 1.316(3) yes
C32 . C34 . 1.500(3) yes
C34 . C35 . 1.396(3) yes
C34 . C39 . 1.391(3) yes
C35 . C36 . 1.392(3) yes
C35 . H351 . 1.000(2) no
C36 . C37 . 1.386(4) yes
C36 . H361 . 1.000(2) no
C37 . C38 . 1.373(4) yes
C37 . H371 . 1.000(2) no
C38 . C39 . 1.396(3) yes
C38 . H381 . 1.000(3) no
C39 . H391 . 1.000(2) no
C40 . C41 . 1.392(3) yes
C40 . C45 . 1.395(3) yes
C41 . C42 . 1.389(3) yes
C41 . H411 . 1.000(2) no
C42 . C43 . 1.384(4) yes
C42 . H421 . 1.000(2) no
C43 . C44 . 1.385(4) yes
C43 . H431 . 1.000(2) no
C44 . C45 . 1.391(3) yes
C44 . H441 . 1.000(2) no
C45 . H451 . 1.000(2) no
C46 . C47 . 1.402(4) yes
C46 . C51 . 1.421(4) yes
C46 . H461 . 1.000(2) no
C47 . C48 . 1.398(4) yes
C47 . H471 . 1.000(2) no
C48 . C49 . 1.432(3) yes
C48 . C52 . 1.467(4) yes
C49 . C50 . 1.408(4) yes
C49 . H491 . 1.000(2) no
C50 . C51 . 1.417(4) yes
C50 . H501 . 1.000(2) no
C51 . C152 . 1.308(12) yes
C52 . H521 . 1.000(4) no
C52 . H522 . 1.000(3) no
C52 . H523 . 1.000(4) no
C152 . H1521 . 1.00(1) no
C152 . H1522 . 1.000(9) no
C152 . H1523 . 1.000(11) no
